data_4120767
loop_
_publ_author_name
'Tatsuki Morimoto'
'Chiaki Nishiura'
'Marina Tanaka'
'Jana Rohacova'
'Yuki Nakagawa'
'Yusuke Funada'
'Kazuhide Koike'
'Youhei Yamamoto'
'Sayaka Shishido'
'Tatsuhiro Kojima'
'Takuro Saeki'
'Tomoji Ozeki'
'Osamu Ishitani'

_publ_section_title
;
 Ring-Shaped Re(I) Multinuclear Complexes with Unique Photofunctional
 Properties
;
_journal_name_full 'Journal of the American Chemical Society'
_journal_page_first 13266
_journal_page_last 13269
_journal_paper_doi 10.1021/ja406144h
_journal_volume 135
_journal_year 2013
_chemical_formula_sum 'C123.03 H114.05 Cl3 N6 O20 P6 Re3'
_chemical_formula_weight 2847.40
_chemical_name_systematic
;
 ?
;
_space_group_IT_number 2
_symmetry_cell_setting triclinic
_symmetry_space_group_name_Hall '-P 1'
_symmetry_space_group_name_H-M 'P -1'
_atom_sites_solution_hydrogens geom
_atom_sites_solution_primary direct
_atom_sites_solution_secondary difmap
_audit_creation_method SHELXL-97
_cell_angle_alpha 88.5430(8)
_cell_angle_beta 83.7684(8)
_cell_angle_gamma 83.3082(9)
_cell_formula_units_Z 2
_cell_length_a 13.7098(3)
_cell_length_b 18.9544(5)
_cell_length_c 23.9076(7)
_cell_measurement_temperature 123(2)
_cell_volume 6133.4(3)
_computing_cell_refinement 'HKL2000 (Otwinowski & Minor, 1997)'
_computing_data_collection 'CrystalClear (MSC, 2001)'
_computing_data_reduction 'HKL2000 (Otwinowski & Minor, 1997)'
_computing_structure_refinement 'SHELXL-97 (Sheldrick, 2008)'
_computing_structure_solution 'SHELXS-97 (Sheldrick, 2008)'
_diffrn_ambient_temperature 123(2)
_diffrn_measured_fraction_theta_full 0.996
_diffrn_measured_fraction_theta_max 0.967
_diffrn_measurement_device_type 'Rigaku MERCURY CCD'
_diffrn_measurement_method 'oscillation, \w scan'
_diffrn_radiation_monochromator graphite
_diffrn_radiation_source 'Rigaku UltraX18 rotating anode'
_diffrn_radiation_type MoK\a
_diffrn_radiation_wavelength 0.71073
_diffrn_reflns_av_R_equivalents 0.0683
_diffrn_reflns_av_sigmaI/netI 0.1360
_diffrn_reflns_limit_h_max 13
_diffrn_reflns_limit_h_min -18
_diffrn_reflns_limit_k_max 25
_diffrn_reflns_limit_k_min -18
_diffrn_reflns_limit_l_max 29
_diffrn_reflns_limit_l_min -32
_diffrn_reflns_number 57233
_diffrn_reflns_theta_full 25.25
_diffrn_reflns_theta_max 29.18
_diffrn_reflns_theta_min 1.75
_diffrn_standards_number 0
_exptl_absorpt_coefficient_mu 3.165
_exptl_absorpt_correction_T_max 0.8497
_exptl_absorpt_correction_T_min 0.8058
_exptl_absorpt_correction_type multi-scan
_exptl_absorpt_process_details 'PLATON MULABS (Spek, 2001)'
_exptl_crystal_density_diffrn 1.542
_exptl_crystal_F_000 2840
_exptl_crystal_size_max 0.08
_exptl_crystal_size_mid 0.06
_exptl_crystal_size_min 0.04
_refine_diff_density_max 2.403
_refine_diff_density_min -1.531
_refine_diff_density_rms 0.176
_refine_ls_extinction_method none
_refine_ls_goodness_of_fit_ref 0.879
_refine_ls_hydrogen_treatment constr
_refine_ls_matrix_type full
_refine_ls_number_parameters 1507
_refine_ls_number_reflns 32074
_refine_ls_number_restraints 110
_refine_ls_restrained_S_all 0.891
_refine_ls_R_factor_all 0.0863
_refine_ls_R_factor_gt 0.0510
_refine_ls_shift/su_max 0.002
_refine_ls_shift/su_mean 0.000
_refine_ls_structure_factor_coef Fsqd
_refine_ls_weighting_details 'calc w=1/[\s^2^(Fo^2^)+(0.0489P)^2^+0.0000P] where P=(Fo^2^+2Fc^2^)/3'
_refine_ls_weighting_scheme calc
_refine_ls_wR_factor_gt 0.1298
_refine_ls_wR_factor_ref 0.1410
_reflns_number_gt 17905
_reflns_number_total 32074
_reflns_threshold_expression >2\s(I)
_cod_data_source_file ja406144h_si_003_2.cif
_cod_data_source_block R3pr
_cod_database_code 4120767

loop_
_symmetry_equiv_pos_as_xyz
'x, y, z'
'-x, -y, -z'

loop_
_atom_site_label
_atom_site_type_symbol
_atom_site_fract_x
_atom_site_fract_y
_atom_site_fract_z
_atom_site_U_iso_or_equiv
_atom_site_adp_type
_atom_site_occupancy
_atom_site_symmetry_multiplicity
_atom_site_calc_flag
_atom_site_refinement_flags
_atom_site_disorder_assembly
_atom_site_disorder_group
Re1 Re 0.03185(2) 0.465845(13) 0.247819(13) 0.03523(8) Uani 1 1 d . A .
Re2 Re 0.43847(2) 0.227375(12) 0.125662(12) 0.03109(7) Uani 1 1 d . . .
Re3 Re 0.14178(2) 0.134911(12) 0.400700(12) 0.03310(7) Uani 1 1 d . . .
P1 P 0.03616(13) 0.44043(8) 0.14798(8) 0.0344(4) Uani 1 1 d . . .
P2 P 0.44089(14) 0.35339(8) 0.10212(8) 0.0327(4) Uani 1 1 d . . .
P3 P 0.44710(14) 0.10091(8) 0.14587(8) 0.0336(4) Uani 1 1 d . . .
P4 P 0.24549(14) 0.03531(8) 0.35592(8) 0.0352(4) Uani 1 1 d . . .
P5 P 0.04785(14) 0.22930(8) 0.45701(8) 0.0352(4) Uani 1 1 d . . .
P6 P 0.03582(14) 0.49755(9) 0.34504(8) 0.0385(4) Uani 1 1 d . . .
C1 C 0.1495(6) 0.4053(3) 0.2582(3) 0.0356(16) Uani 1 1 d . . .
C2 C -0.0425(6) 0.3897(4) 0.2713(3) 0.051(2) Uani 1 1 d . . .
C3 C 0.5024(6) 0.2351(3) 0.1912(4) 0.045(2) Uani 1 1 d . . .
C4 C 0.3139(6) 0.2394(3) 0.1728(3) 0.0347(16) Uani 1 1 d . . .
C5 C 0.0923(6) 0.1699(3) 0.3326(3) 0.0441(18) Uani 1 1 d . . .
C6 C 0.0373(6) 0.0766(3) 0.4159(3) 0.0416(18) Uani 1 1 d . . .
C7 C 0.1948(5) 0.5672(3) 0.2139(3) 0.0377(17) Uani 1 1 d . A .
H7 H 0.2388 0.5269 0.2226 0.045 Uiso 1 1 calc R . .
C8 C 0.2341(5) 0.6285(3) 0.1958(3) 0.0410(17) Uani 1 1 d . . .
H8 H 0.3033 0.6310 0.1927 0.049 Uiso 1 1 calc R . .
C9 C 0.1692(6) 0.6865(4) 0.1822(3) 0.050(2) Uani 1 1 d . . .
H9 H 0.1937 0.7292 0.1685 0.060 Uiso 1 1 calc R . .
C10 C 0.0694(6) 0.6819(3) 0.1886(4) 0.051(2) Uani 1 1 d . . .
H10 H 0.0247 0.7215 0.1794 0.061 Uiso 1 1 calc R . .
C11 C 0.0340(6) 0.6194(3) 0.2086(3) 0.0399(17) Uani 1 1 d . A .
C12 C -0.0715(6) 0.6109(3) 0.2190(3) 0.0419(18) Uani 1 1 d . A .
C13 C -0.1453(6) 0.6648(4) 0.2099(3) 0.052(2) Uani 1 1 d . . .
H13 H -0.1299 0.7101 0.1962 0.063 Uiso 1 1 calc R . .
C14 C -0.2430(7) 0.6508(5) 0.2215(4) 0.066(3) Uani 1 1 d . . .
H14 H -0.2951 0.6872 0.2162 0.079 Uiso 1 1 calc R . .
C15 C -0.2648(6) 0.5850(4) 0.2403(4) 0.057(2) Uani 1 1 d . . .
H15 H -0.3312 0.5748 0.2480 0.069 Uiso 1 1 calc R . .
C16 C -0.1872(6) 0.5346(4) 0.2477(3) 0.0446(18) Uani 1 1 d . A .
H16 H -0.2016 0.4889 0.2609 0.053 Uiso 1 1 calc R . .
C17 C 0.6624(6) 0.1944(3) 0.0829(4) 0.056(2) Uani 1 1 d . . .
H17 H 0.6713 0.1957 0.1217 0.068 Uiso 1 1 calc R . .
C18 C 0.7452(6) 0.1818(4) 0.0438(5) 0.068(3) Uani 1 1 d . . .
H18 H 0.8096 0.1742 0.0556 0.081 Uiso 1 1 calc R . .
C19 C 0.7313(8) 0.1807(4) -0.0133(5) 0.068(3) Uani 1 1 d . . .
H19 H 0.7864 0.1728 -0.0411 0.082 Uiso 1 1 calc R . .
C20 C 0.6381(6) 0.1909(3) -0.0284(4) 0.049(2) Uani 1 1 d . . .
H20 H 0.6272 0.1917 -0.0670 0.059 Uiso 1 1 calc R . .
C21 C 0.5599(6) 0.2002(3) 0.0125(3) 0.0403(18) Uani 1 1 d . . .
C22 C 0.4566(6) 0.2064(3) -0.0008(3) 0.0383(17) Uani 1 1 d . . .
C23 C 0.4331(6) 0.1981(3) -0.0547(3) 0.050(2) Uani 1 1 d . . .
H23 H 0.4833 0.1889 -0.0851 0.060 Uiso 1 1 calc R . .
C24 C 0.3339(8) 0.2035(4) -0.0634(4) 0.057(2) Uani 1 1 d . . .
H24 H 0.3159 0.1967 -0.1000 0.069 Uiso 1 1 calc R . .
C25 C 0.2624(7) 0.2185(3) -0.0198(4) 0.049(2) Uani 1 1 d . . .
H25 H 0.1944 0.2232 -0.0254 0.059 Uiso 1 1 calc R . .
C26 C 0.2922(6) 0.2266(3) 0.0327(3) 0.0379(17) Uani 1 1 d . . .
H26 H 0.2427 0.2377 0.0631 0.045 Uiso 1 1 calc R . .
C27 C 0.2902(6) 0.2404(3) 0.3504(3) 0.0395(17) Uani 1 1 d . . .
H27 H 0.2503 0.2453 0.3201 0.047 Uiso 1 1 calc R . .
C28 C 0.3693(6) 0.2786(4) 0.3488(4) 0.052(2) Uani 1 1 d . . .
H28 H 0.3837 0.3093 0.3178 0.063 Uiso 1 1 calc R . .
C29 C 0.4274(7) 0.2726(4) 0.3918(4) 0.066(3) Uani 1 1 d . . .
H29 H 0.4832 0.2981 0.3908 0.079 Uiso 1 1 calc R . .
C30 C 0.4035(7) 0.2285(4) 0.4370(4) 0.065(3) Uani 1 1 d . . .
H30 H 0.4421 0.2249 0.4678 0.078 Uiso 1 1 calc R . .
C31 C 0.3251(6) 0.1899(3) 0.4377(3) 0.0444(18) Uani 1 1 d . . .
C32 C 0.2951(6) 0.1401(4) 0.4830(3) 0.048(2) Uani 1 1 d . . .
C33 C 0.3452(7) 0.1264(4) 0.5292(4) 0.061(2) Uani 1 1 d . . .
H33 H 0.4010 0.1501 0.5338 0.074 Uiso 1 1 calc R . .
C34 C 0.3136(7) 0.0772(4) 0.5696(4) 0.063(2) Uani 1 1 d . . .
H34 H 0.3466 0.0676 0.6024 0.075 Uiso 1 1 calc R . .
C35 C 0.2339(6) 0.0429(4) 0.5609(3) 0.049(2) Uani 1 1 d . . .
H35 H 0.2118 0.0083 0.5873 0.059 Uiso 1 1 calc R . .
C36 C 0.1868(6) 0.0590(3) 0.5140(3) 0.0399(17) Uani 1 1 d . . .
H36 H 0.1311 0.0355 0.5085 0.048 Uiso 1 1 calc R . .
C37 C -0.0571(5) 0.4964(3) 0.1132(3) 0.0387(17) Uani 1 1 d . . .
C38 C -0.0347(6) 0.5610(3) 0.0861(3) 0.048(2) Uani 1 1 d . . .
H38 H 0.0311 0.5730 0.0812 0.058 Uiso 1 1 calc R . .
C39 C -0.1135(7) 0.6073(4) 0.0665(4) 0.053(2) Uani 1 1 d . . .
H39 H -0.1006 0.6518 0.0499 0.064 Uiso 1 1 calc R . .
C40 C -0.2058(6) 0.5889(4) 0.0713(4) 0.052(2) Uani 1 1 d . . .
H40 H -0.2573 0.6200 0.0572 0.062 Uiso 1 1 calc R . .
C41 C -0.2260(6) 0.5263(4) 0.0961(4) 0.055(2) Uani 1 1 d . . .
H41 H -0.2913 0.5134 0.0986 0.066 Uiso 1 1 calc R . .
C42 C -0.1525(5) 0.4809(3) 0.1178(3) 0.0432(18) Uani 1 1 d . . .
H42 H -0.1686 0.4381 0.1362 0.052 Uiso 1 1 calc R . .
C43 C 0.0174(5) 0.3514(3) 0.1265(3) 0.0405(18) Uani 1 1 d . . .
C44 C -0.0058(6) 0.3407(3) 0.0727(3) 0.0444(19) Uani 1 1 d . . .
H44 H -0.0191 0.3805 0.0486 0.053 Uiso 1 1 calc R . .
C45 C -0.0100(6) 0.2730(4) 0.0532(4) 0.051(2) Uani 1 1 d . . .
H45 H -0.0256 0.2659 0.0161 0.061 Uiso 1 1 calc R . .
C46 C 0.0095(6) 0.2147(4) 0.0901(4) 0.052(2) Uani 1 1 d . . .
H46 H 0.0051 0.1681 0.0777 0.062 Uiso 1 1 calc R . .
C47 C 0.0342(6) 0.2234(3) 0.1422(4) 0.051(2) Uani 1 1 d . . .
H47 H 0.0491 0.1835 0.1659 0.061 Uiso 1 1 calc R . .
C48 C 0.0376(5) 0.2925(3) 0.1609(3) 0.0458(19) Uani 1 1 d . . .
H48 H 0.0541 0.2992 0.1978 0.055 Uiso 1 1 calc R . .
C49 C 0.4569(5) 0.4161(3) 0.1563(3) 0.0323(15) Uani 1 1 d . . .
C50 C 0.4291(5) 0.4022(3) 0.2125(3) 0.0404(17) Uani 1 1 d . . .
H50 H 0.4065 0.3576 0.2228 0.048 Uiso 1 1 calc R . .
C51 C 0.4330(6) 0.4516(3) 0.2548(3) 0.0420(18) Uani 1 1 d . . .
H51 H 0.4125 0.4414 0.2931 0.050 Uiso 1 1 calc R . .
C52 C 0.4678(6) 0.5158(4) 0.2388(3) 0.0467(19) Uani 1 1 d . . .
H52 H 0.4718 0.5501 0.2665 0.056 Uiso 1 1 calc R . .
C53 C 0.4967(5) 0.5305(3) 0.1829(4) 0.0452(19) Uani 1 1 d . . .
H53 H 0.5207 0.5746 0.1726 0.054 Uiso 1 1 calc R . .
C54 C 0.4911(5) 0.4809(3) 0.1414(3) 0.0399(17) Uani 1 1 d . . .
H54 H 0.5105 0.4916 0.1030 0.048 Uiso 1 1 calc R . .
C55 C 0.5381(5) 0.3694(3) 0.0464(3) 0.0354(16) Uani 1 1 d . . .
C56 C 0.6351(5) 0.3675(3) 0.0580(3) 0.0411(17) Uani 1 1 d . . .
H56 H 0.6481 0.3624 0.0962 0.049 Uiso 1 1 calc R . .
C57 C 0.7131(6) 0.3726(3) 0.0183(3) 0.0470(19) Uani 1 1 d . . .
H57 H 0.7781 0.3725 0.0286 0.056 Uiso 1 1 calc R . .
C58 C 0.6953(6) 0.3777(3) -0.0361(4) 0.050(2) Uani 1 1 d . . .
H58 H 0.7488 0.3810 -0.0644 0.060 Uiso 1 1 calc R . .
C59 C 0.6012(6) 0.3782(3) -0.0514(3) 0.049(2) Uani 1 1 d . . .
H59 H 0.5900 0.3807 -0.0900 0.059 Uiso 1 1 calc R . .
C60 C 0.5232(6) 0.3751(3) -0.0096(3) 0.0402(17) Uani 1 1 d . . .
H60 H 0.4579 0.3769 -0.0199 0.048 Uiso 1 1 calc R . .
C61 C 0.5585(5) 0.0493(3) 0.1126(3) 0.0360(16) Uani 1 1 d . . .
C62 C 0.6395(6) 0.0289(4) 0.1421(4) 0.062(2) Uani 1 1 d . . .
H62 H 0.6367 0.0384 0.1811 0.074 Uiso 1 1 calc R . .
C63 C 0.7274(7) -0.0067(5) 0.1125(4) 0.083(3) Uani 1 1 d . . .
H63 H 0.7831 -0.0217 0.1321 0.100 Uiso 1 1 calc R . .
C64 C 0.7310(7) -0.0192(4) 0.0560(4) 0.064(3) Uani 1 1 d . . .
H64 H 0.7897 -0.0424 0.0366 0.077 Uiso 1 1 calc R . .
C65 C 0.6524(6) 0.0010(3) 0.0275(4) 0.050(2) Uani 1 1 d . . .
H65 H 0.6566 -0.0080 -0.0116 0.060 Uiso 1 1 calc R . .
C66 C 0.5648(6) 0.0349(3) 0.0551(3) 0.0398(17) Uani 1 1 d . . .
H66 H 0.5095 0.0481 0.0347 0.048 Uiso 1 1 calc R . .
C67 C 0.3501(5) 0.0491(3) 0.1285(3) 0.0339(15) Uani 1 1 d . . .
C68 C 0.3626(6) -0.0246(3) 0.1349(3) 0.0426(18) Uani 1 1 d . . .
H68 H 0.4241 -0.0481 0.1439 0.051 Uiso 1 1 calc R . .
C69 C 0.2850(6) -0.0638(3) 0.1281(3) 0.047(2) Uani 1 1 d . . .
H69 H 0.2938 -0.1140 0.1325 0.057 Uiso 1 1 calc R . .
C70 C 0.1942(6) -0.0298(4) 0.1149(3) 0.0474(19) Uani 1 1 d . . .
H70 H 0.1410 -0.0566 0.1108 0.057 Uiso 1 1 calc R . .
C71 C 0.1829(5) 0.0426(3) 0.1078(3) 0.0431(18) Uani 1 1 d . . .
H71 H 0.1219 0.0655 0.0976 0.052 Uiso 1 1 calc R . .
C72 C 0.2575(5) 0.0826(3) 0.1150(3) 0.0371(16) Uani 1 1 d . . .
H72 H 0.2471 0.1328 0.1110 0.044 Uiso 1 1 calc R . .
C73 C 0.2916(5) -0.0282(3) 0.4083(3) 0.0345(16) Uani 1 1 d . . .
C74 C 0.3758(6) -0.0211(3) 0.4309(3) 0.047(2) Uani 1 1 d . . .
H74 H 0.4161 0.0139 0.4159 0.056 Uiso 1 1 calc R . .
C75 C 0.4054(6) -0.0645(4) 0.4764(4) 0.051(2) Uani 1 1 d . . .
H75 H 0.4631 -0.0574 0.4931 0.061 Uiso 1 1 calc R . .
C76 C 0.3500(6) -0.1166(4) 0.4957(4) 0.052(2) Uani 1 1 d . . .
H76 H 0.3711 -0.1477 0.5249 0.063 Uiso 1 1 calc R . .
C77 C 0.2616(6) -0.1251(4) 0.4731(4) 0.052(2) Uani 1 1 d . . .
H77 H 0.2227 -0.1615 0.4867 0.063 Uiso 1 1 calc R . .
C78 C 0.2333(6) -0.0795(3) 0.4310(3) 0.0438(18) Uani 1 1 d . . .
H78 H 0.1719 -0.0830 0.4168 0.053 Uiso 1 1 calc R . .
C79 C 0.1912(6) -0.0228(3) 0.3100(3) 0.0377(17) Uani 1 1 d . . .
C80 C 0.2424(6) -0.0872(3) 0.2943(3) 0.0434(18) Uani 1 1 d . . .
H80 H 0.3051 -0.1014 0.3071 0.052 Uiso 1 1 calc R . .
C81 C 0.2027(8) -0.1313(4) 0.2599(3) 0.059(2) Uani 1 1 d . . .
H81 H 0.2380 -0.1762 0.2500 0.070 Uiso 1 1 calc R . .
C82 C 0.1126(7) -0.1116(4) 0.2393(3) 0.052(2) Uani 1 1 d . . .
H82 H 0.0857 -0.1424 0.2159 0.062 Uiso 1 1 calc R . .
C83 C 0.0624(7) -0.0451(4) 0.2541(3) 0.055(2) Uani 1 1 d . . .
H83 H 0.0009 -0.0295 0.2404 0.066 Uiso 1 1 calc R . .
C84 C 0.1045(6) -0.0016(3) 0.2897(3) 0.0433(18) Uani 1 1 d . . .
H84 H 0.0709 0.0438 0.2995 0.052 Uiso 1 1 calc R . .
C85 C 0.0538(5) 0.2115(3) 0.5316(3) 0.0361(16) Uani 1 1 d . . .
C86 C 0.1212(6) 0.2394(3) 0.5617(3) 0.0438(19) Uani 1 1 d . . .
H86 H 0.1619 0.2730 0.5446 0.053 Uiso 1 1 calc R . .
C87 C 0.1279(6) 0.2173(3) 0.6174(3) 0.050(2) Uani 1 1 d . . .
H87 H 0.1728 0.2374 0.6382 0.061 Uiso 1 1 calc R . .
C88 C 0.0731(6) 0.1681(3) 0.6432(3) 0.050(2) Uani 1 1 d . . .
H88 H 0.0808 0.1534 0.6809 0.059 Uiso 1 1 calc R . .
C89 C 0.0050(6) 0.1396(3) 0.6130(3) 0.0447(19) Uani 1 1 d . . .
H89 H -0.0341 0.1054 0.6306 0.054 Uiso 1 1 calc R . .
C90 C -0.0057(5) 0.1606(3) 0.5586(3) 0.0395(17) Uani 1 1 d . . .
H90 H -0.0528 0.1415 0.5388 0.047 Uiso 1 1 calc R . .
C91 C -0.0842(5) 0.2508(3) 0.4539(3) 0.0382(17) Uani 1 1 d . . .
C92 C -0.1387(6) 0.2967(3) 0.4923(3) 0.0437(18) Uani 1 1 d . . .
H92 H -0.1082 0.3131 0.5226 0.052 Uiso 1 1 calc R . .
C93 C -0.2354(6) 0.3190(4) 0.4877(4) 0.051(2) Uani 1 1 d . . .
H93 H -0.2711 0.3517 0.5140 0.061 Uiso 1 1 calc R . .
C94 C -0.2820(6) 0.2946(4) 0.4454(4) 0.059(2) Uani 1 1 d . . .
H94 H -0.3499 0.3094 0.4427 0.071 Uiso 1 1 calc R . .
C95 C -0.2287(6) 0.2482(4) 0.4065(4) 0.055(2) Uani 1 1 d . . .
H95 H -0.2601 0.2309 0.3769 0.066 Uiso 1 1 calc R . .
C96 C -0.1302(6) 0.2269(3) 0.4106(4) 0.0465(19) Uani 1 1 d . . .
H96 H -0.0937 0.1956 0.3835 0.056 Uiso 1 1 calc R . .
C97 C 0.1087(6) 0.5718(3) 0.3511(3) 0.0429(19) Uani 1 1 d . A .
C98 C 0.2067(7) 0.5604(3) 0.3578(4) 0.061(3) Uani 1 1 d . . .
H98 H 0.2363 0.5136 0.3646 0.073 Uiso 1 1 calc R A .
C99 C 0.2643(9) 0.6170(5) 0.3545(4) 0.079(3) Uani 1 1 d . A .
H99 H 0.3328 0.6078 0.3586 0.095 Uiso 1 1 calc R . .
C100 C 0.2262(11) 0.6820(4) 0.3461(4) 0.087(4) Uani 1 1 d . . .
H100 H 0.2663 0.7198 0.3448 0.104 Uiso 1 1 calc R A .
C101 C 0.1258(11) 0.6959(4) 0.3390(5) 0.093(4) Uani 1 1 d . A .
H101 H 0.0971 0.7429 0.3322 0.112 Uiso 1 1 calc R . .
C102 C 0.0712(7) 0.6420(4) 0.3420(4) 0.070(3) Uani 1 1 d . . .
H102 H 0.0029 0.6521 0.3376 0.084 Uiso 1 1 calc R A .
C103 C -0.0768(6) 0.5326(5) 0.3921(4) 0.033(5) Uani 0.477(7) 1 d PG A 1
C104 C -0.0990(7) 0.5018(4) 0.4447(4) 0.036(4) Uani 0.477(7) 1 d PG A 1
H104 H -0.0544 0.4649 0.4583 0.044 Uiso 0.477(7) 1 calc PR A 1
C105 C -0.1865(7) 0.5252(5) 0.4773(3) 0.046(4) Uani 0.477(7) 1 d PG A 1
H105 H -0.2017 0.5042 0.5132 0.055 Uiso 0.477(7) 1 calc PR A 1
C106 C -0.2518(6) 0.5792(5) 0.4573(4) 0.044(5) Uani 0.477(7) 1 d PG A 1
H106 H -0.3116 0.5951 0.4796 0.053 Uiso 0.477(7) 1 calc PR A 1
C107 C -0.2296(6) 0.6099(4) 0.4047(4) 0.040(4) Uani 0.477(7) 1 d PG A 1
H107 H -0.2742 0.6468 0.3911 0.048 Uiso 0.477(7) 1 calc PR A 1
C108 C -0.1421(6) 0.5866(5) 0.3722(3) 0.036(4) Uani 0.477(7) 1 d PG A 1
H108 H -0.1269 0.6076 0.3362 0.043 Uiso 0.477(7) 1 calc PR A 1
C109 C -0.0899(6) 0.5106(5) 0.3833(4) 0.038(5) Uani 0.523(7) 1 d PG A 2
C110 C -0.1056(7) 0.5614(5) 0.4253(5) 0.054(5) Uani 0.523(7) 1 d PG A 2
H110 H -0.0545 0.5891 0.4316 0.065 Uiso 0.523(7) 1 calc PR A 2
C111 C -0.1961(8) 0.5716(5) 0.4581(4) 0.065(6) Uani 0.523(7) 1 d PG A 2
H111 H -0.2068 0.6062 0.4868 0.078 Uiso 0.523(7) 1 calc PR A 2
C112 C -0.2709(6) 0.5310(5) 0.4489(4) 0.057(5) Uani 0.523(7) 1 d PG A 2
H112 H -0.3328 0.5380 0.4713 0.069 Uiso 0.523(7) 1 calc PR A 2
C113 C -0.2552(6) 0.4803(4) 0.4069(4) 0.046(4) Uani 0.523(7) 1 d PG A 2
H113 H -0.3063 0.4526 0.4006 0.056 Uiso 0.523(7) 1 calc PR A 2
C114 C -0.1647(7) 0.4701(4) 0.3741(3) 0.044(4) Uani 0.523(7) 1 d PG A 2
H114 H -0.1539 0.4354 0.3454 0.052 Uiso 0.523(7) 1 calc PR A 2
C115 C 0.1522(5) 0.4531(3) 0.1034(3) 0.0327(15) Uani 1 1 d . . .
H11A H 0.1431 0.4459 0.0635 0.039 Uiso 1 1 calc R . .
H11B H 0.1673 0.5024 0.1072 0.039 Uiso 1 1 calc R . .
C116 C 0.2392(5) 0.4013(3) 0.1199(3) 0.0383(17) Uani 1 1 d . . .
H11C H 0.2581 0.4156 0.1564 0.046 Uiso 1 1 calc R . .
H11D H 0.2184 0.3530 0.1247 0.046 Uiso 1 1 calc R . .
C117 C 0.3290(5) 0.3995(3) 0.0756(3) 0.0353(16) Uani 1 1 d . . .
H11E H 0.3406 0.4487 0.0644 0.042 Uiso 1 1 calc R . .
H11F H 0.3151 0.3750 0.0417 0.042 Uiso 1 1 calc R . .
C118 C 0.4518(5) 0.0753(3) 0.2210(3) 0.0372(16) Uani 1 1 d . . .
H11G H 0.4799 0.0250 0.2234 0.045 Uiso 1 1 calc R . .
H11H H 0.4968 0.1044 0.2375 0.045 Uiso 1 1 calc R . .
C119 C 0.3497(5) 0.0849(3) 0.2566(3) 0.0361(16) Uani 1 1 d . . .
H11I H 0.3251 0.1361 0.2597 0.043 Uiso 1 1 calc R . .
H11J H 0.3014 0.0609 0.2383 0.043 Uiso 1 1 calc R . .
C120 C 0.3613(5) 0.0529(3) 0.3147(3) 0.0381(17) Uani 1 1 d . . .
H12A H 0.3942 0.0855 0.3361 0.046 Uiso 1 1 calc R . .
H12B H 0.4054 0.0077 0.3104 0.046 Uiso 1 1 calc R . .
C121 C 0.0898(5) 0.3174(3) 0.4471(3) 0.0375(16) Uani 1 1 d . A .
H12C H 0.0650 0.3461 0.4809 0.045 Uiso 1 1 calc R . .
H12D H 0.1628 0.3122 0.4442 0.045 Uiso 1 1 calc R . .
C122 C 0.0564(5) 0.3575(3) 0.3956(3) 0.0371(16) Uani 1 1 d . . .
H12E H -0.0167 0.3653 0.3989 0.045 Uiso 1 1 calc R A .
H12F H 0.0792 0.3288 0.3616 0.045 Uiso 1 1 calc R . .
C123 C 0.0986(5) 0.4300(3) 0.3894(3) 0.0383(17) Uani 1 1 d . A .
H12G H 0.1688 0.4213 0.3738 0.046 Uiso 1 1 calc R . .
H12H H 0.0970 0.4498 0.4274 0.046 Uiso 1 1 calc R . .
N1 N 0.0974(4) 0.5616(2) 0.2199(2) 0.0319(13) Uani 1 1 d . . .
N2 N -0.0945(4) 0.5454(3) 0.2378(3) 0.0389(14) Uani 1 1 d . . .
N3 N 0.5692(4) 0.2051(3) 0.0673(3) 0.0360(14) Uani 1 1 d . . .
N4 N 0.3867(5) 0.2197(2) 0.0435(2) 0.0358(14) Uani 1 1 d . . .
N5 N 0.2673(4) 0.1964(3) 0.3934(2) 0.0375(14) Uani 1 1 d . . .
N6 N 0.2159(5) 0.1068(3) 0.4755(3) 0.0398(14) Uani 1 1 d . . .
O1 O 0.2216(4) 0.3699(2) 0.2681(2) 0.0433(12) Uani 1 1 d . A .
O2 O -0.0885(4) 0.3439(3) 0.2864(3) 0.0678(18) Uani 1 1 d . A .
O3 O 0.5414(4) 0.2391(3) 0.2313(3) 0.0602(16) Uani 1 1 d . . .
O4 O 0.2401(4) 0.2433(2) 0.2013(2) 0.0409(12) Uani 1 1 d . . .
O5 O 0.0633(4) 0.1921(2) 0.2908(2) 0.0489(14) Uani 1 1 d . . .
O6 O -0.0266(4) 0.0413(2) 0.4274(2) 0.0499(14) Uani 1 1 d . . .
Cl1 Cl 0.45868(16) 0.75127(10) 0.19895(10) 0.0532(5) Uani 1 1 d D . .
O7 O 0.5387(5) 0.7055(4) 0.1806(5) 0.150(5) Uani 1 1 d D . .
O8 O 0.3862(5) 0.7466(3) 0.1616(3) 0.0761(19) Uani 1 1 d D . .
O9 O 0.4214(7) 0.7321(6) 0.2515(3) 0.158(4) Uani 1 1 d D . .
O10 O 0.4845(7) 0.8205(3) 0.1948(3) 0.113(3) Uani 1 1 d D . .
Cl2 Cl 0.96906(16) 0.84187(11) 0.09953(10) 0.0563(5) Uani 1 1 d D . .
O11 O 0.9060(5) 0.7930(4) 0.1109(4) 0.126(4) Uani 1 1 d D . .
O12 O 0.9573(6) 0.8692(4) 0.0446(3) 0.116(3) Uani 1 1 d D . .
O13 O 0.9446(8) 0.8992(6) 0.1357(6) 0.254(9) Uani 1 1 d D . .
O14 O 1.0671(4) 0.8162(3) 0.1059(3) 0.0721(19) Uani 1 1 d D . .
Cl3A Cl 0.4535(3) 0.47328(17) 0.42309(16) 0.0398(8) Uani 0.50 1 d PD B 3
O15A O 0.5113(10) 0.4959(7) 0.3796(5) 0.096(5) Uani 0.50 1 d PD B 3
O16A O 0.3749(8) 0.4437(4) 0.4065(5) 0.067(4) Uani 0.50 1 d PD B 3
O17A O 0.4231(9) 0.5288(5) 0.4590(5) 0.084(5) Uani 0.50 1 d PD B 3
O18A O 0.5132(8) 0.4207(5) 0.4477(6) 0.078(4) Uani 0.50 1 d PD B 3
Cl3B Cl 0.6390(4) 0.08947(19) 0.33781(18) 0.0579(12) Uani 0.50 1 d PDU C 4
O15B O 0.5765(10) 0.0649(9) 0.3810(7) 0.138(6) Uani 0.50 1 d PDU C 4
O16B O 0.7337(8) 0.0902(5) 0.3511(6) 0.084(4) Uani 0.50 1 d PDU C 4
O17B O 0.5980(10) 0.1498(6) 0.3214(7) 0.116(6) Uani 0.50 1 d PDU C 4
O18B O 0.6485(16) 0.0385(10) 0.2959(8) 0.254(14) Uani 0.50 1 d PDU C 4
O19 O 0.6765(10) 0.3503(5) 0.2851(5) 0.150(5) Uiso 0.778(11) 1 d PDU D 5
C1X C 0.7076(10) 0.3435(6) 0.2346(5) 0.130(7) Uiso 0.778(11) 1 d PDU D 5
C1Y C 0.7605(12) 0.2825(6) 0.2077(6) 0.122(6) Uiso 0.778(11) 1 d PDU D 5
H1U H 0.7701 0.2442 0.2356 0.183 Uiso 0.778(11) 1 calc PR D 5
H1V H 0.8249 0.2941 0.1905 0.183 Uiso 0.778(11) 1 calc PR D 5
H1W H 0.7229 0.2671 0.1785 0.183 Uiso 0.778(11) 1 calc PR D 5
C1Z C 0.6810(9) 0.4070(6) 0.1976(5) 0.244(14) Uiso 0.778(11) 1 d PDU D 5
H1X H 0.7085 0.3969 0.1587 0.366 Uiso 0.778(11) 1 calc PR D 5
H1Y H 0.7083 0.4484 0.2108 0.366 Uiso 0.778(11) 1 calc PR D 5
H1Z H 0.6090 0.4169 0.1994 0.366 Uiso 0.778(11) 1 calc PR D 5
O20 O 0.6179(10) 0.7208(6) 0.4334(6) 0.109(5) Uiso 0.571(9) 1 d PDU E 5
C2X C 0.5579(11) 0.7022(7) 0.4043(6) 0.109(7) Uiso 0.571(9) 1 d PDU E 5
C2Y C 0.4508(10) 0.7214(12) 0.4165(10) 0.170(12) Uiso 0.571(9) 1 d PDU E 5
H2U H 0.4372 0.7485 0.4514 0.255 Uiso 0.571(9) 1 calc PR E 5
H2V H 0.4178 0.6781 0.4208 0.255 Uiso 0.571(9) 1 calc PR E 5
H2W H 0.4259 0.7504 0.3854 0.255 Uiso 0.571(9) 1 calc PR E 5
C2Z C 0.5880(15) 0.6538(9) 0.3538(7) 0.151(11) Uiso 0.571(9) 1 d PDU E 5
H2X H 0.6602 0.6462 0.3469 0.226 Uiso 0.571(9) 1 calc PR E 5
H2Y H 0.5609 0.6761 0.3205 0.226 Uiso 0.571(9) 1 calc PR E 5
H2Z H 0.5623 0.6080 0.3616 0.226 Uiso 0.571(9) 1 calc PR E 5
O21 O 0.7108(12) 0.8746(7) 0.2392(7) 0.181(8) Uiso 0.658(11) 1 d PDU F 5
C3X C 0.6581(12) 0.8543(8) 0.2785(7) 0.227(15) Uiso 0.658(11) 1 d PDU F 5
C3Y C 0.5561(11) 0.8858(9) 0.3002(9) 0.150(9) Uiso 0.658(11) 1 d PDU F 5
H3U H 0.5392 0.9304 0.2799 0.225 Uiso 0.658(11) 1 calc PR F 5
H3V H 0.5537 0.8952 0.3404 0.225 Uiso 0.658(11) 1 calc PR F 5
H3W H 0.5088 0.8525 0.2943 0.225 Uiso 0.658(11) 1 calc PR F 5
C3Z C 0.6902(10) 0.7857(7) 0.3073(7) 0.170(11) Uiso 0.658(11) 1 d PDU F 5
H3X H 0.7570 0.7675 0.2914 0.255 Uiso 0.658(11) 1 calc PR F 5
H3Y H 0.6446 0.7509 0.3017 0.255 Uiso 0.658(11) 1 calc PR F 5
H3Z H 0.6899 0.7937 0.3476 0.255 Uiso 0.658(11) 1 calc PR F 5

loop_
_atom_site_aniso_label
_atom_site_aniso_U_11
_atom_site_aniso_U_22
_atom_site_aniso_U_33
_atom_site_aniso_U_23
_atom_site_aniso_U_13
_atom_site_aniso_U_12
Re1 0.03246(16) 0.03750(14) 0.03533(17) 0.00992(11) -0.00319(13) -0.00499(11)
Re2 0.03172(16) 0.03509(13) 0.02637(15) 0.00180(10) -0.00264(12) -0.00434(10)
Re3 0.03829(17) 0.03493(13) 0.02581(15) 0.00683(10) -0.00236(12) -0.00561(11)
P1 0.0309(10) 0.0357(8) 0.0372(11) 0.0089(7) -0.0077(8) -0.0050(7)
P2 0.0359(10) 0.0358(8) 0.0269(10) 0.0021(7) -0.0041(8) -0.0059(7)
P3 0.0356(10) 0.0362(8) 0.0270(10) 0.0014(7) -0.0019(8) 0.0021(7)
P4 0.0412(11) 0.0368(8) 0.0267(10) 0.0077(7) -0.0018(8) -0.0036(7)
P5 0.0414(11) 0.0343(8) 0.0294(10) 0.0056(7) -0.0018(9) -0.0063(7)
P6 0.0362(11) 0.0422(9) 0.0336(11) 0.0124(8) 0.0033(9) 0.0011(7)
C1 0.051(5) 0.034(3) 0.023(4) 0.007(3) 0.005(3) -0.017(3)
C2 0.037(5) 0.060(4) 0.059(6) 0.017(4) -0.019(4) -0.005(4)
C3 0.053(5) 0.031(3) 0.055(6) 0.002(3) -0.022(4) -0.007(3)
C4 0.051(5) 0.022(3) 0.030(4) 0.005(3) -0.006(4) -0.003(3)
C5 0.040(4) 0.048(4) 0.042(5) 0.010(3) 0.005(4) -0.006(3)
C6 0.056(5) 0.038(3) 0.028(4) 0.002(3) -0.004(4) 0.006(3)
C7 0.041(4) 0.035(3) 0.036(4) 0.007(3) -0.004(3) 0.000(3)
C8 0.035(4) 0.050(4) 0.036(4) 0.007(3) 0.005(3) -0.007(3)
C9 0.052(5) 0.048(4) 0.047(5) 0.015(3) 0.007(4) -0.010(3)
C10 0.058(6) 0.038(4) 0.051(5) 0.012(3) 0.002(4) 0.008(3)
C11 0.045(5) 0.042(4) 0.032(4) 0.004(3) -0.003(4) -0.004(3)
C12 0.042(5) 0.048(4) 0.032(4) 0.003(3) -0.001(4) 0.004(3)
C13 0.051(5) 0.058(4) 0.041(5) 0.008(4) -0.002(4) 0.018(4)
C14 0.051(6) 0.083(6) 0.056(6) 0.006(5) -0.006(5) 0.025(5)
C15 0.033(5) 0.085(6) 0.051(6) -0.001(4) -0.003(4) 0.004(4)
C16 0.037(5) 0.053(4) 0.044(5) 0.003(3) -0.008(4) -0.001(3)
C17 0.039(5) 0.052(4) 0.078(7) -0.008(4) -0.001(5) -0.010(4)
C18 0.031(5) 0.066(5) 0.104(9) -0.009(5) 0.011(5) -0.008(4)
C19 0.068(7) 0.047(4) 0.083(8) -0.017(5) 0.035(6) -0.011(4)
C20 0.061(6) 0.040(4) 0.043(5) 0.000(3) 0.014(4) -0.003(3)
C21 0.047(5) 0.032(3) 0.040(5) 0.001(3) 0.005(4) -0.005(3)
C22 0.049(5) 0.030(3) 0.037(4) 0.002(3) -0.004(4) -0.007(3)
C23 0.070(6) 0.049(4) 0.030(5) 0.002(3) 0.004(4) -0.006(4)
C24 0.097(8) 0.050(4) 0.032(5) 0.002(3) -0.023(5) -0.020(4)
C25 0.056(5) 0.045(4) 0.049(6) 0.009(4) -0.020(5) -0.007(3)
C26 0.047(5) 0.037(3) 0.030(4) 0.008(3) -0.008(4) -0.007(3)
C27 0.047(5) 0.041(3) 0.030(4) 0.007(3) -0.001(4) -0.007(3)
C28 0.067(6) 0.057(4) 0.038(5) 0.010(4) -0.007(4) -0.025(4)
C29 0.052(6) 0.085(6) 0.069(7) 0.019(5) -0.016(5) -0.038(5)
C30 0.062(6) 0.075(5) 0.068(7) 0.002(5) -0.029(6) -0.026(5)
C31 0.040(5) 0.048(4) 0.045(5) 0.002(3) -0.004(4) -0.008(3)
C32 0.059(6) 0.045(4) 0.042(5) 0.004(3) -0.018(4) -0.004(4)
C33 0.070(7) 0.067(5) 0.054(6) 0.003(4) -0.025(5) -0.022(4)
C34 0.081(7) 0.071(5) 0.040(5) 0.013(4) -0.027(5) -0.008(5)
C35 0.054(5) 0.050(4) 0.041(5) 0.009(3) -0.008(4) 0.002(4)
C36 0.053(5) 0.037(3) 0.028(4) 0.009(3) -0.004(4) -0.002(3)
C37 0.041(4) 0.031(3) 0.045(5) 0.002(3) -0.013(4) -0.002(3)
C38 0.044(5) 0.042(4) 0.058(6) 0.000(3) -0.014(4) 0.003(3)
C39 0.064(6) 0.045(4) 0.049(5) 0.013(4) -0.018(5) 0.004(4)
C40 0.047(5) 0.062(5) 0.047(5) 0.008(4) -0.021(4) 0.009(4)
C41 0.033(5) 0.058(5) 0.074(7) -0.002(4) -0.019(5) -0.001(3)
C42 0.040(5) 0.044(4) 0.046(5) 0.006(3) -0.012(4) -0.002(3)
C43 0.034(4) 0.036(3) 0.052(5) 0.005(3) -0.007(4) -0.006(3)
C44 0.050(5) 0.032(3) 0.051(5) 0.008(3) -0.003(4) -0.005(3)
C45 0.044(5) 0.054(4) 0.054(6) -0.007(4) -0.004(4) -0.009(3)
C46 0.045(5) 0.041(4) 0.070(7) -0.003(4) -0.015(5) -0.001(3)
C47 0.047(5) 0.036(4) 0.070(6) 0.008(4) -0.010(5) -0.006(3)
C48 0.039(4) 0.044(4) 0.056(6) 0.006(3) -0.011(4) -0.011(3)
C49 0.029(4) 0.039(3) 0.027(4) -0.002(3) 0.000(3) -0.004(3)
C50 0.037(4) 0.045(4) 0.040(5) 0.002(3) -0.003(4) -0.010(3)
C51 0.047(5) 0.049(4) 0.029(4) -0.002(3) -0.006(4) 0.000(3)
C52 0.050(5) 0.051(4) 0.040(5) -0.012(3) -0.015(4) -0.002(3)
C53 0.042(5) 0.041(4) 0.054(6) -0.005(3) -0.009(4) -0.008(3)
C54 0.035(4) 0.039(3) 0.045(5) 0.004(3) 0.000(4) -0.006(3)
C55 0.040(4) 0.035(3) 0.031(4) 0.004(3) -0.002(3) -0.004(3)
C56 0.040(5) 0.047(4) 0.037(5) -0.005(3) 0.000(4) -0.011(3)
C57 0.045(5) 0.053(4) 0.042(5) 0.002(3) 0.004(4) -0.010(3)
C58 0.046(5) 0.044(4) 0.056(6) 0.003(4) 0.015(4) -0.003(3)
C59 0.066(6) 0.045(4) 0.031(4) 0.004(3) 0.011(4) 0.000(4)
C60 0.046(5) 0.039(3) 0.034(4) 0.007(3) -0.002(4) -0.002(3)
C61 0.038(4) 0.037(3) 0.031(4) 0.004(3) 0.002(3) 0.000(3)
C62 0.055(6) 0.081(5) 0.041(5) 0.008(4) 0.004(4) 0.021(4)
C63 0.054(6) 0.123(8) 0.058(7) 0.021(6) 0.007(5) 0.037(6)
C64 0.066(6) 0.058(5) 0.056(6) 0.011(4) 0.017(5) 0.019(4)
C65 0.058(6) 0.041(4) 0.048(5) 0.004(3) 0.009(4) -0.002(3)
C66 0.047(5) 0.040(3) 0.029(4) 0.004(3) 0.010(3) 0.000(3)
C67 0.039(4) 0.034(3) 0.029(4) 0.000(3) 0.002(3) -0.007(3)
C68 0.059(5) 0.038(3) 0.029(4) 0.007(3) -0.001(4) 0.001(3)
C69 0.068(6) 0.034(3) 0.038(5) -0.004(3) 0.008(4) -0.007(3)
C70 0.053(5) 0.057(4) 0.033(5) -0.008(3) 0.008(4) -0.019(4)
C71 0.034(4) 0.041(4) 0.053(5) 0.002(3) 0.001(4) -0.007(3)
C72 0.041(4) 0.035(3) 0.034(4) 0.002(3) 0.003(3) -0.007(3)
C73 0.038(4) 0.040(3) 0.024(4) 0.009(3) -0.004(3) -0.002(3)
C74 0.060(5) 0.037(3) 0.043(5) 0.017(3) -0.004(4) -0.010(3)
C75 0.046(5) 0.059(4) 0.052(6) 0.018(4) -0.016(4) -0.013(4)
C76 0.054(5) 0.053(4) 0.048(5) 0.018(4) -0.008(4) -0.002(4)
C77 0.057(6) 0.055(4) 0.047(5) 0.016(4) -0.007(4) -0.015(4)
C78 0.036(4) 0.054(4) 0.039(5) 0.017(3) -0.002(4) -0.005(3)
C79 0.051(5) 0.039(3) 0.022(4) 0.003(3) -0.003(3) -0.003(3)
C80 0.059(5) 0.042(4) 0.030(4) 0.004(3) -0.003(4) -0.013(3)
C81 0.096(8) 0.044(4) 0.034(5) 0.002(3) 0.011(5) -0.020(4)
C82 0.073(6) 0.054(4) 0.030(5) 0.004(3) -0.002(4) -0.020(4)
C83 0.058(6) 0.075(5) 0.038(5) 0.008(4) -0.014(4) -0.027(4)
C84 0.060(5) 0.042(4) 0.027(4) 0.008(3) -0.002(4) -0.009(3)
C85 0.048(5) 0.033(3) 0.027(4) 0.003(3) -0.005(3) -0.004(3)
C86 0.061(5) 0.037(3) 0.035(4) 0.003(3) -0.009(4) -0.008(3)
C87 0.070(6) 0.044(4) 0.038(5) 0.003(3) -0.011(4) -0.007(4)
C88 0.075(6) 0.043(4) 0.030(4) 0.004(3) -0.005(4) -0.005(4)
C89 0.046(5) 0.044(4) 0.044(5) 0.005(3) 0.001(4) -0.010(3)
C90 0.045(5) 0.037(3) 0.035(4) 0.008(3) 0.000(4) -0.009(3)
C91 0.044(4) 0.036(3) 0.035(4) 0.010(3) -0.005(4) -0.006(3)
C92 0.047(5) 0.043(4) 0.038(5) 0.008(3) 0.000(4) -0.002(3)
C93 0.053(5) 0.058(4) 0.039(5) 0.004(4) 0.000(4) 0.004(4)
C94 0.041(5) 0.061(5) 0.070(7) 0.019(4) 0.005(5) -0.001(4)
C95 0.053(6) 0.065(5) 0.048(6) 0.010(4) -0.009(5) -0.014(4)
C96 0.041(5) 0.047(4) 0.051(5) 0.013(3) -0.005(4) -0.005(3)
C97 0.059(5) 0.036(3) 0.030(4) 0.001(3) 0.007(4) -0.001(3)
C98 0.081(7) 0.031(4) 0.073(7) 0.000(4) -0.015(6) -0.009(4)
C99 0.121(10) 0.071(6) 0.055(7) 0.003(5) -0.017(7) -0.050(6)
C100 0.172(13) 0.034(5) 0.055(7) -0.006(4) 0.015(8) -0.040(6)
C101 0.152(12) 0.030(4) 0.080(8) 0.000(4) 0.049(9) 0.005(6)
C102 0.100(8) 0.038(4) 0.058(6) 0.011(4) 0.034(6) 0.005(4)
C103 0.034(9) 0.022(8) 0.038(11) -0.006(7) 0.019(8) -0.003(6)
C104 0.050(10) 0.043(8) 0.016(7) -0.001(6) -0.005(7) -0.002(6)
C105 0.043(10) 0.044(9) 0.052(12) -0.002(8) -0.002(9) -0.011(7)
C106 0.048(12) 0.040(9) 0.045(11) -0.004(7) 0.013(9) -0.024(9)
C107 0.051(10) 0.044(8) 0.022(8) 0.001(6) 0.005(7) -0.003(7)
C108 0.052(10) 0.043(7) 0.014(7) 0.008(6) -0.007(7) -0.013(6)
C109 0.045(10) 0.027(7) 0.037(9) -0.003(6) 0.007(8) 0.007(6)
C110 0.032(9) 0.058(9) 0.075(14) -0.015(9) 0.003(9) -0.019(7)
C111 0.043(12) 0.078(13) 0.076(15) -0.035(11) 0.020(11) -0.028(11)
C112 0.049(11) 0.064(10) 0.054(11) 0.002(8) 0.018(9) -0.008(8)
C113 0.055(10) 0.040(7) 0.039(9) 0.006(6) 0.010(8) -0.001(6)
C114 0.044(9) 0.049(7) 0.037(9) -0.008(6) 0.001(7) -0.007(6)
C115 0.028(4) 0.041(3) 0.029(4) 0.007(3) -0.003(3) -0.007(3)
C116 0.038(4) 0.042(3) 0.038(4) 0.011(3) -0.013(4) -0.009(3)
C117 0.035(4) 0.035(3) 0.036(4) 0.006(3) -0.009(3) -0.003(3)
C118 0.045(4) 0.039(3) 0.027(4) 0.002(3) 0.000(3) -0.005(3)
C119 0.042(4) 0.037(3) 0.026(4) 0.008(3) 0.007(3) -0.001(3)
C120 0.044(4) 0.035(3) 0.033(4) 0.005(3) -0.004(3) 0.002(3)
C121 0.041(4) 0.040(3) 0.031(4) 0.001(3) -0.003(3) -0.006(3)
C122 0.042(4) 0.035(3) 0.034(4) 0.007(3) -0.006(3) -0.004(3)
C123 0.042(4) 0.038(3) 0.034(4) 0.003(3) 0.000(3) -0.005(3)
N1 0.034(3) 0.034(3) 0.029(3) 0.008(2) -0.002(3) -0.008(2)
N2 0.034(4) 0.049(3) 0.031(4) 0.009(3) 0.001(3) 0.001(3)
N3 0.034(3) 0.039(3) 0.036(4) -0.004(2) 0.007(3) -0.013(2)
N4 0.058(4) 0.025(2) 0.025(3) 0.005(2) -0.008(3) -0.007(2)
N5 0.045(4) 0.046(3) 0.022(3) 0.002(2) -0.003(3) -0.009(3)
N6 0.042(4) 0.049(3) 0.030(4) 0.005(3) -0.009(3) -0.008(3)
O1 0.043(3) 0.045(2) 0.040(3) 0.008(2) -0.007(3) 0.004(2)
O2 0.057(4) 0.082(4) 0.072(5) 0.040(3) -0.019(4) -0.039(3)
O3 0.060(4) 0.077(3) 0.048(4) -0.010(3) -0.028(3) -0.002(3)
O4 0.037(3) 0.049(3) 0.034(3) 0.007(2) 0.008(3) -0.004(2)
O5 0.053(3) 0.055(3) 0.040(3) 0.018(2) -0.013(3) -0.005(2)
O6 0.053(4) 0.046(3) 0.050(4) 0.005(2) 0.007(3) -0.015(2)
Cl1 0.0517(13) 0.0552(11) 0.0548(14) 0.0152(9) -0.0106(11) -0.0134(9)
O7 0.066(6) 0.092(5) 0.290(15) 0.003(7) -0.036(8) 0.014(4)
O8 0.062(4) 0.110(5) 0.060(5) 0.023(4) -0.015(4) -0.024(4)
O9 0.145(9) 0.281(11) 0.070(6) 0.083(7) -0.037(6) -0.109(9)
O10 0.184(9) 0.086(5) 0.077(6) 0.002(4) -0.009(6) -0.057(5)
Cl2 0.0438(12) 0.0732(12) 0.0529(14) 0.0134(10) -0.0087(11) -0.0112(10)
O11 0.084(6) 0.138(6) 0.176(10) 0.090(6) -0.065(6) -0.068(5)
O12 0.115(7) 0.138(6) 0.095(7) 0.068(5) -0.028(6) -0.016(5)
O13 0.139(10) 0.322(14) 0.298(17) -0.249(14) -0.114(11) 0.121(10)
O14 0.048(4) 0.071(3) 0.092(5) 0.033(3) -0.001(4) 0.002(3)
Cl3A 0.037(2) 0.0490(19) 0.033(2) -0.0028(15) -0.0027(16) -0.0022(15)
O15A 0.108(12) 0.138(11) 0.056(10) -0.043(8) 0.008(9) -0.077(10)
O16A 0.099(10) 0.045(6) 0.061(9) 0.008(5) -0.041(8) -0.001(6)
O17A 0.078(10) 0.057(7) 0.118(13) -0.016(7) -0.029(10) 0.003(6)
O18A 0.053(8) 0.061(7) 0.119(13) -0.009(7) -0.008(9) 0.003(6)
Cl3B 0.084(3) 0.050(2) 0.044(3) 0.0104(17) -0.035(2) -0.005(2)
O15B 0.120(12) 0.182(14) 0.134(13) 0.100(11) -0.064(10) -0.084(12)
O16B 0.091(8) 0.063(7) 0.098(12) 0.033(7) -0.024(8) -0.009(6)
O17B 0.074(10) 0.102(8) 0.175(18) 0.071(9) -0.034(11) -0.021(7)
O18B 0.25(2) 0.32(2) 0.191(18) -0.179(19) -0.165(18) 0.15(2)

loop_
_atom_type_symbol
_atom_type_description
_atom_type_scat_dispersion_real
_atom_type_scat_dispersion_imag
_atom_type_scat_source
C C 0.0033 0.0016 'International Tables Vol C Tables 4.2.6.8 and 6.1.1.4'
H H 0.0000 0.0000 'International Tables Vol C Tables 4.2.6.8 and 6.1.1.4'
N N 0.0061 0.0033 'International Tables Vol C Tables 4.2.6.8 and 6.1.1.4'
O O 0.0106 0.0060 'International Tables Vol C Tables 4.2.6.8 and 6.1.1.4'
P P 0.1023 0.0942 'International Tables Vol C Tables 4.2.6.8 and 6.1.1.4'
Re Re -1.0185 7.2310 'International Tables Vol C Tables 4.2.6.8 and 6.1.1.4'
Cl Cl 0.1484 0.1585 'International Tables Vol C Tables 4.2.6.8 and 6.1.1.4'

loop_
_geom_angle_atom_site_label_1
_geom_angle_atom_site_label_2
_geom_angle_atom_site_label_3
_geom_angle
C2 Re1 C1 89.0(3)
C2 Re1 N1 172.1(3)
C1 Re1 N1 98.9(2)
C2 Re1 N2 96.6(3)
C1 Re1 N2 173.6(2)
N1 Re1 N2 75.4(2)
C2 Re1 P6 90.4(2)
C1 Re1 P6 84.7(2)
N1 Re1 P6 90.20(15)
N2 Re1 P6 92.29(17)
C2 Re1 P1 93.8(2)
C1 Re1 P1 94.9(2)
N1 Re1 P1 85.73(15)
N2 Re1 P1 87.73(16)
P6 Re1 P1 175.79(6)
C3 Re2 C4 88.1(3)
C3 Re2 N3 97.6(3)
C4 Re2 N3 173.0(2)
C3 Re2 N4 171.4(3)
C4 Re2 N4 100.4(3)
N3 Re2 N4 74.0(2)
C3 Re2 P3 87.00(18)
C4 Re2 P3 88.34(16)
N3 Re2 P3 87.81(13)
N4 Re2 P3 94.73(12)
C3 Re2 P2 92.66(18)
C4 Re2 P2 95.44(16)
N3 Re2 P2 88.48(13)
N4 Re2 P2 85.06(12)
P3 Re2 P2 176.19(6)
C5 Re3 C6 91.5(3)
C5 Re3 N6 170.8(3)
C6 Re3 N6 97.7(3)
C5 Re3 N5 95.7(3)
C6 Re3 N5 172.8(3)
N6 Re3 N5 75.1(2)
C5 Re3 P4 94.1(2)
C6 Re3 P4 89.6(2)
N6 Re3 P4 86.60(16)
N5 Re3 P4 90.00(15)
C5 Re3 P5 93.6(2)
C6 Re3 P5 90.7(2)
N6 Re3 P5 85.68(16)
N5 Re3 P5 88.66(15)
P4 Re3 P5 172.25(6)
C37 P1 C43 102.1(3)
C37 P1 C115 103.1(3)
C43 P1 C115 100.2(3)
C37 P1 Re1 113.2(3)
C43 P1 Re1 119.5(3)
C115 P1 Re1 116.4(2)
C55 P2 C49 103.1(3)
C55 P2 C117 103.0(3)
C49 P2 C117 99.1(3)
C55 P2 Re2 112.67(19)
C49 P2 Re2 120.1(2)
C117 P2 Re2 116.5(2)
C67 P3 C61 101.8(3)
C67 P3 C118 100.0(3)
C61 P3 C118 101.7(3)
C67 P3 Re2 121.1(2)
C61 P3 Re2 114.0(2)
C118 P3 Re2 115.3(2)
C73 P4 C120 101.0(3)
C73 P4 C79 101.6(3)
C120 P4 C79 103.5(3)
C73 P4 Re3 111.0(2)
C120 P4 Re3 118.0(2)
C79 P4 Re3 119.1(2)
C85 P5 C91 101.8(3)
C85 P5 C121 103.2(3)
C91 P5 C121 100.9(3)
C85 P5 Re3 111.2(2)
C91 P5 Re3 121.1(2)
C121 P5 Re3 116.3(2)
C97 P6 C123 100.9(3)
C97 P6 C109 114.0(4)
C123 P6 C109 101.6(4)
C97 P6 C103 98.0(4)
C123 P6 C103 103.1(4)
C109 P6 C103 16.3(4)
C97 P6 Re1 111.9(2)
C123 P6 Re1 116.1(2)
C109 P6 Re1 111.7(4)
C103 P6 Re1 123.4(3)
O1 C1 Re1 175.6(6)
O2 C2 Re1 178.8(8)
O3 C3 Re2 179.4(6)
O4 C4 Re2 176.9(5)
O5 C5 Re3 178.8(7)
O6 C6 Re3 177.4(7)
N1 C7 C8 123.2(6)
N1 C7 H7 118.4
C8 C7 H7 118.4
C7 C8 C9 117.7(7)
C7 C8 H8 121.1
C9 C8 H8 121.1
C10 C9 C8 119.7(6)
C10 C9 H9 120.1
C8 C9 H9 120.1
C9 C10 C11 119.9(6)
C9 C10 H10 120.0
C11 C10 H10 120.0
N1 C11 C10 120.5(7)
N1 C11 C12 116.0(6)
C10 C11 C12 123.5(6)
N2 C12 C13 120.5(7)
N2 C12 C11 116.4(6)
C13 C12 C11 123.1(7)
C12 C13 C14 118.0(7)
C12 C13 H13 121.0
C14 C13 H13 121.0
C15 C14 C13 120.7(7)
C15 C14 H14 119.6
C13 C14 H14 119.6
C16 C15 C14 117.3(8)
C16 C15 H15 121.3
C14 C15 H15 121.3
N2 C16 C15 124.2(7)
N2 C16 H16 117.9
C15 C16 H16 117.9
N3 C17 C18 122.1(9)
N3 C17 H17 119.0
C18 C17 H17 119.0
C17 C18 C19 118.5(9)
C17 C18 H18 120.8
C19 C18 H18 120.8
C20 C19 C18 119.0(9)
C20 C19 H19 120.5
C18 C19 H19 120.5
C19 C20 C21 119.5(9)
C19 C20 H20 120.3
C21 C20 H20 120.3
N3 C21 C20 123.9(8)
N3 C21 C22 114.0(7)
C20 C21 C22 122.1(8)
N4 C22 C23 122.4(7)
N4 C22 C21 115.6(7)
C23 C22 C21 121.9(8)
C22 C23 C24 118.3(8)
C22 C23 H23 120.9
C24 C23 H23 120.9
C25 C24 C23 120.4(8)
C25 C24 H24 119.8
C23 C24 H24 119.8
C24 C25 C26 117.7(8)
C24 C25 H25 121.1
C26 C25 H25 121.1
N4 C26 C25 124.1(8)
N4 C26 H26 118.0
C25 C26 H26 118.0
N5 C27 C28 122.0(7)
N5 C27 H27 119.0
C28 C27 H27 119.0
C29 C28 C27 120.0(7)
C29 C28 H28 120.0
C27 C28 H28 120.0
C28 C29 C30 118.7(8)
C28 C29 H29 120.7
C30 C29 H29 120.7
C31 C30 C29 120.7(9)
C31 C30 H30 119.6
C29 C30 H30 119.6
C30 C31 N5 119.8(7)
C30 C31 C32 125.0(8)
N5 C31 C32 115.2(6)
N6 C32 C33 121.3(7)
N6 C32 C31 115.8(7)
C33 C32 C31 122.9(8)
C32 C33 C34 119.5(8)
C32 C33 H33 120.2
C34 C33 H33 120.2
C35 C34 C33 118.5(8)
C35 C34 H34 120.7
C33 C34 H34 120.7
C36 C35 C34 119.2(8)
C36 C35 H35 120.4
C34 C35 H35 120.4
N6 C36 C35 122.5(7)
N6 C36 H36 118.7
C35 C36 H36 118.7
C42 C37 C38 118.5(6)
C42 C37 P1 120.5(5)
C38 C37 P1 120.6(6)
C37 C38 C39 118.2(7)
C37 C38 H38 120.9
C39 C38 H38 120.9
C40 C39 C38 120.9(7)
C40 C39 H39 119.6
C38 C39 H39 119.6
C39 C40 C41 120.4(7)
C39 C40 H40 119.8
C41 C40 H40 119.8
C40 C41 C42 120.7(8)
C40 C41 H41 119.6
C42 C41 H41 119.6
C37 C42 C41 121.2(7)
C37 C42 H42 119.4
C41 C42 H42 119.4
C44 C43 C48 118.6(6)
C44 C43 P1 120.0(5)
C48 C43 P1 121.0(6)
C43 C44 C45 121.3(7)
C43 C44 H44 119.3
C45 C44 H44 119.3
C44 C45 C46 118.0(8)
C44 C45 H45 121.0
C46 C45 H45 121.0
C47 C46 C45 121.9(7)
C47 C46 H46 119.0
C45 C46 H46 119.0
C46 C47 C48 118.8(7)
C46 C47 H47 120.6
C48 C47 H47 120.6
C43 C48 C47 121.4(8)
C43 C48 H48 119.3
C47 C48 H48 119.3
C50 C49 C54 118.7(6)
C50 C49 P2 120.7(5)
C54 C49 P2 120.4(5)
C49 C50 C51 122.3(6)
C49 C50 H50 118.9
C51 C50 H50 118.9
C52 C51 C50 117.8(7)
C52 C51 H51 121.1
C50 C51 H51 121.1
C53 C52 C51 120.7(7)
C53 C52 H52 119.6
C51 C52 H52 119.6
C52 C53 C54 120.5(7)
C52 C53 H53 119.7
C54 C53 H53 119.7
C49 C54 C53 119.9(7)
C49 C54 H54 120.0
C53 C54 H54 120.0
C60 C55 C56 115.8(7)
C60 C55 P2 123.2(6)
C56 C55 P2 120.6(6)
C57 C56 C55 124.3(8)
C57 C56 H56 117.8
C55 C56 H56 117.8
C58 C57 C56 118.0(8)
C58 C57 H57 121.0
C56 C57 H57 121.0
C57 C58 C59 121.4(8)
C57 C58 H58 119.3
C59 C58 H58 119.3
C58 C59 C60 118.9(8)
C58 C59 H59 120.6
C60 C59 H59 120.6
C55 C60 C59 121.5(8)
C55 C60 H60 119.2
C59 C60 H60 119.2
C62 C61 C66 119.5(7)
C62 C61 P3 121.5(6)
C66 C61 P3 118.8(6)
C61 C62 C63 118.8(8)
C61 C62 H62 120.6
C63 C62 H62 120.6
C64 C63 C62 120.0(9)
C64 C63 H63 120.0
C62 C63 H63 120.0
C65 C64 C63 121.0(8)
C65 C64 H64 119.5
C63 C64 H64 119.5
C64 C65 C66 120.8(8)
C64 C65 H65 119.6
C66 C65 H65 119.6
C65 C66 C61 120.0(8)
C65 C66 H66 120.0
C61 C66 H66 120.0
C68 C67 C72 118.6(6)
C68 C67 P3 119.6(6)
C72 C67 P3 121.4(4)
C69 C68 C67 120.0(7)
C69 C68 H68 120.0
C67 C68 H68 120.0
C68 C69 C70 120.5(6)
C68 C69 H69 119.7
C70 C69 H69 119.7
C71 C70 C69 119.2(7)
C71 C70 H70 120.4
C69 C70 H70 120.4
C72 C71 C70 121.6(7)
C72 C71 H71 119.2
C70 C71 H71 119.2
C71 C72 C67 120.1(6)
C71 C72 H72 120.0
C67 C72 H72 120.0
C74 C73 C78 118.4(6)
C74 C73 P4 121.2(5)
C78 C73 P4 119.8(5)
C73 C74 C75 121.4(7)
C73 C74 H74 119.3
C75 C74 H74 119.3
C76 C75 C74 118.9(8)
C76 C75 H75 120.5
C74 C75 H75 120.5
C75 C76 C77 120.8(7)
C75 C76 H76 119.6
C77 C76 H76 119.6
C78 C77 C76 118.2(7)
C78 C77 H77 120.9
C76 C77 H77 120.9
C77 C78 C73 122.0(7)
C77 C78 H78 119.0
C73 C78 H78 119.0
C84 C79 C80 119.6(7)
C84 C79 P4 121.0(5)
C80 C79 P4 119.3(6)
C79 C80 C81 120.0(8)
C79 C80 H80 120.0
C81 C80 H80 120.0
C80 C81 C82 121.5(8)
C80 C81 H81 119.2
C82 C81 H81 119.2
C81 C82 C83 118.2(8)
C81 C82 H82 120.9
C83 C82 H82 120.9
C82 C83 C84 118.9(8)
C82 C83 H83 120.6
C84 C83 H83 120.6
C79 C84 C83 121.7(7)
C79 C84 H84 119.1
C83 C84 H84 119.1
C86 C85 C90 118.9(7)
C86 C85 P5 122.5(5)
C90 C85 P5 118.3(5)
C85 C86 C87 118.8(7)
C85 C86 H86 120.6
C87 C86 H86 120.6
C88 C87 C86 122.9(8)
C88 C87 H87 118.6
C86 C87 H87 118.6
C87 C88 C89 118.7(7)
C87 C88 H88 120.7
C89 C88 H88 120.7
C90 C89 C88 120.6(7)
C90 C89 H89 119.7
C88 C89 H89 119.7
C89 C90 C85 120.1(7)
C89 C90 H90 120.0
C85 C90 H90 120.0
C96 C91 C92 118.6(7)
C96 C91 P5 121.2(6)
C92 C91 P5 120.0(6)
C93 C92 C91 121.1(8)
C93 C92 H92 119.4
C91 C92 H92 119.4
C92 C93 C94 120.6(8)
C92 C93 H93 119.7
C94 C93 H93 119.7
C93 C94 C95 119.2(8)
C93 C94 H94 120.4
C95 C94 H94 120.4
C96 C95 C94 120.0(9)
C96 C95 H95 120.0
C94 C95 H95 120.0
C95 C96 C91 120.5(8)
C95 C96 H96 119.8
C91 C96 H96 119.8
C98 C97 C102 115.9(7)
C98 C97 P6 121.3(5)
C102 C97 P6 122.3(7)
C97 C98 C99 120.7(8)
C97 C98 H98 119.7
C99 C98 H98 119.7
C100 C99 C98 121.5(11)
C100 C99 H99 119.3
C98 C99 H99 119.3
C99 C100 C101 119.6(10)
C99 C100 H100 120.2
C101 C100 H100 120.2
C102 C101 C100 118.9(8)
C102 C101 H101 120.6
C100 C101 H101 120.6
C101 C102 C97 123.6(10)
C101 C102 H102 118.2
C97 C102 H102 118.2
C104 C103 C108 120.0
C104 C103 P6 120.9(5)
C108 C103 P6 119.0(5)
C103 C104 C105 120.0
C103 C104 H104 120.0
C105 C104 H104 120.0
C106 C105 C104 120.0
C106 C105 H105 120.0
C104 C105 H105 120.0
C105 C106 C107 120.0
C105 C106 H106 120.0
C107 C106 H106 120.0
C108 C107 C106 120.0
C108 C107 H107 120.0
C106 C107 H107 120.0
C107 C108 C103 120.0
C107 C108 H108 120.0
C103 C108 H108 120.0
C110 C109 C114 120.0
C110 C109 P6 116.5(6)
C114 C109 P6 123.4(6)
C111 C110 C109 120.0
C111 C110 H110 120.0
C109 C110 H110 120.0
C110 C111 C112 120.0
C110 C111 H111 120.0
C112 C111 H111 120.0
C111 C112 C113 120.0
C111 C112 H112 120.0
C113 C112 H112 120.0
C112 C113 C114 120.0
C112 C113 H113 120.0
C114 C113 H113 120.0
C113 C114 C109 120.0
C113 C114 H114 120.0
C109 C114 H114 120.0
C116 C115 P1 111.8(4)
C116 C115 H11A 109.3
P1 C115 H11A 109.3
C116 C115 H11B 109.3
P1 C115 H11B 109.3
H11A C115 H11B 107.9
C117 C116 C115 112.0(5)
C117 C116 H11C 109.2
C115 C116 H11C 109.2
C117 C116 H11D 109.2
C115 C116 H11D 109.2
H11C C116 H11D 107.9
C116 C117 P2 111.8(5)
C116 C117 H11E 109.3
P2 C117 H11E 109.3
C116 C117 H11F 109.3
P2 C117 H11F 109.3
H11E C117 H11F 107.9
C119 C118 P3 113.8(5)
C119 C118 H11G 108.8
P3 C118 H11G 108.8
C119 C118 H11H 108.8
P3 C118 H11H 108.8
H11G C118 H11H 107.7
C120 C119 C118 108.5(6)
C120 C119 H11I 110.0
C118 C119 H11I 110.0
C120 C119 H11J 110.0
C118 C119 H11J 110.0
H11I C119 H11J 108.4
C119 C120 P4 114.9(5)
C119 C120 H12A 108.5
P4 C120 H12A 108.5
C119 C120 H12B 108.5
P4 C120 H12B 108.5
H12A C120 H12B 107.5
C122 C121 P5 114.1(5)
C122 C121 H12C 108.7
P5 C121 H12C 108.7
C122 C121 H12D 108.7
P5 C121 H12D 108.7
H12C C121 H12D 107.6
C121 C122 C123 110.5(6)
C121 C122 H12E 109.6
C123 C122 H12E 109.6
C121 C122 H12F 109.6
C123 C122 H12F 109.6
H12E C122 H12F 108.1
C122 C123 P6 116.5(5)
C122 C123 H12G 108.2
P6 C123 H12G 108.2
C122 C123 H12H 108.2
P6 C123 H12H 108.2
H12G C123 H12H 107.3
C7 N1 C11 118.8(5)
C7 N1 Re1 124.6(4)
C11 N1 Re1 116.6(5)
C16 N2 C12 119.2(6)
C16 N2 Re1 125.3(5)
C12 N2 Re1 115.5(5)
C21 N3 C17 116.9(7)
C21 N3 Re2 119.3(5)
C17 N3 Re2 123.8(6)
C26 N4 C22 117.1(6)
C26 N4 Re2 125.9(5)
C22 N4 Re2 117.0(5)
C27 N5 C31 118.8(6)
C27 N5 Re3 124.9(5)
C31 N5 Re3 116.3(4)
C36 N6 C32 118.9(6)
C36 N6 Re3 123.7(5)
C32 N6 Re3 117.4(5)
O7 Cl1 O9 110.3(6)
O7 Cl1 O10 109.0(5)
O9 Cl1 O10 114.2(6)
O7 Cl1 O8 107.3(5)
O9 Cl1 O8 108.5(5)
O10 Cl1 O8 107.3(4)
O11 Cl2 O13 110.6(7)
O11 Cl2 O14 113.5(4)
O13 Cl2 O14 106.2(5)
O11 Cl2 O12 107.7(5)
O13 Cl2 O12 106.3(7)
O14 Cl2 O12 112.4(5)
O15A Cl3A O16A 112.2(7)
O15A Cl3A O17A 109.0(7)
O16A Cl3A O17A 111.5(7)
O15A Cl3A O18A 104.2(8)
O16A Cl3A O18A 108.2(6)
O17A Cl3A O18A 111.5(8)
O17B Cl3B O16B 114.5(8)
O17B Cl3B O15B 107.5(9)
O16B Cl3B O15B 113.4(8)
O17B Cl3B O18B 112.0(10)
O16B Cl3B O18B 103.7(9)
O15B Cl3B O18B 105.4(11)
O19 C1X C1Y 127.7(10)
O19 C1X C1Z 115.2(9)
C1Y C1X C1Z 117.1(8)
C1X C1Y H1U 109.5
C1X C1Y H1V 109.5
H1U C1Y H1V 109.5
C1X C1Y H1W 109.5
H1U C1Y H1W 109.5
H1V C1Y H1W 109.5
C1X C1Z H1X 109.5
C1X C1Z H1Y 109.5
H1X C1Z H1Y 109.5
C1X C1Z H1Z 109.5
H1X C1Z H1Z 109.5
H1Y C1Z H1Z 109.5
O20 C2X C2Y 123.0(10)
O20 C2X C2Z 122.5(10)
C2Y C2X C2Z 114.5(8)
C2X C2Y H2U 109.5
C2X C2Y H2V 109.5
H2U C2Y H2V 109.5
C2X C2Y H2W 109.5
H2U C2Y H2W 109.5
H2V C2Y H2W 109.5
C2X C2Z H2X 109.5
C2X C2Z H2Y 109.5
H2X C2Z H2Y 109.5
C2X C2Z H2Z 109.5
H2X C2Z H2Z 109.5
H2Y C2Z H2Z 109.5
O21 C3X C3Y 127.7(12)
O21 C3X C3Z 118.9(11)
C3Y C3X C3Z 113.1(8)
C3X C3Y H3U 109.5
C3X C3Y H3V 109.5
H3U C3Y H3V 109.5
C3X C3Y H3W 109.5
H3U C3Y H3W 109.5
H3V C3Y H3W 109.5
C3X C3Z H3X 109.5
C3X C3Z H3Y 109.5
H3X C3Z H3Y 109.5
C3X C3Z H3Z 109.5
H3X C3Z H3Z 109.5
H3Y C3Z H3Z 109.5

loop_
_geom_bond_atom_site_label_1
_geom_bond_atom_site_label_2
_geom_bond_distance
Re1 C2 1.901(8)
Re1 C1 1.903(7)
Re1 N1 2.177(5)
Re1 N2 2.190(5)
Re1 P6 2.423(2)
Re1 P1 2.440(2)
Re2 C3 1.894(8)
Re2 C4 1.934(8)
Re2 N3 2.156(6)
Re2 N4 2.174(6)
Re2 P3 2.4250(16)
Re2 P2 2.4432(15)
Re3 C5 1.905(8)
Re3 C6 1.908(8)
Re3 N6 2.175(6)
Re3 N5 2.177(6)
Re3 P4 2.4245(18)
Re3 P5 2.4250(18)
P1 C37 1.822(7)
P1 C43 1.831(7)
P1 C115 1.852(7)
P2 C55 1.825(7)
P2 C49 1.827(7)
P2 C117 1.841(6)
P3 C67 1.830(7)
P3 C61 1.830(7)
P3 C118 1.856(7)
P4 C73 1.826(6)
P4 C120 1.836(7)
P4 C79 1.843(7)
P5 C85 1.814(7)
P5 C91 1.818(8)
P5 C121 1.830(6)
P6 C97 1.836(8)
P6 C123 1.838(6)
P6 C109 1.854(7)
P6 C103 1.874(7)
C1 O1 1.170(8)
C2 O2 1.160(8)
C3 O3 1.155(9)
C4 O4 1.153(8)
C5 O5 1.167(9)
C6 O6 1.168(9)
C7 N1 1.344(9)
C7 C8 1.377(9)
C7 H7 0.9500
C8 C9 1.385(9)
C8 H8 0.9500
C9 C10 1.373(11)
C9 H9 0.9500
C10 C11 1.386(9)
C10 H10 0.9500
C11 N1 1.358(8)
C11 C12 1.467(10)
C12 N2 1.370(8)
C12 C13 1.382(9)
C13 C14 1.393(12)
C13 H13 0.9500
C14 C15 1.370(11)
C14 H14 0.9500
C15 C16 1.368(10)
C15 H15 0.9500
C16 N2 1.306(9)
C16 H16 0.9500
C17 N3 1.362(10)
C17 C18 1.392(12)
C17 H17 0.9500
C18 C19 1.399(14)
C18 H18 0.9500
C19 C20 1.356(12)
C19 H19 0.9500
C20 C21 1.368(10)
C20 H20 0.9500
C21 N3 1.336(9)
C21 C22 1.477(11)
C22 N4 1.357(9)
C22 C23 1.379(10)
C23 C24 1.389(12)
C23 H23 0.9500
C24 C25 1.363(12)
C24 H24 0.9500
C25 C26 1.380(10)
C25 H25 0.9500
C26 N4 1.338(9)
C26 H26 0.9500
C27 N5 1.342(8)
C27 C28 1.369(10)
C27 H27 0.9500
C28 C29 1.361(11)
C28 H28 0.9500
C29 C30 1.383(12)
C29 H29 0.9500
C30 C31 1.367(11)
C30 H30 0.9500
C31 N5 1.385(9)
C31 C32 1.475(10)
C32 N6 1.348(9)
C32 C33 1.367(11)
C33 C34 1.395(11)
C33 H33 0.9500
C34 C35 1.371(11)
C34 H34 0.9500
C35 C36 1.365(10)
C35 H35 0.9500
C36 N6 1.338(8)
C36 H36 0.9500
C37 C42 1.366(10)
C37 C38 1.421(9)
C38 C39 1.423(10)
C38 H38 0.9500
C39 C40 1.344(11)
C39 H39 0.9500
C40 C41 1.358(10)
C40 H40 0.9500
C41 C42 1.384(9)
C41 H41 0.9500
C42 H42 0.9500
C43 C44 1.384(11)
C43 C48 1.388(9)
C44 C45 1.386(9)
C44 H44 0.9500
C45 C46 1.416(10)
C45 H45 0.9500
C46 C47 1.345(12)
C46 H46 0.9500
C47 C48 1.402(9)
C47 H47 0.9500
C48 H48 0.9500
C49 C50 1.384(10)
C49 C54 1.389(8)
C50 C51 1.405(9)
C50 H50 0.9500
C51 C52 1.389(10)
C51 H51 0.9500
C52 C53 1.382(11)
C52 H52 0.9500
C53 C54 1.398(10)
C53 H53 0.9500
C54 H54 0.9500
C55 C60 1.377(10)
C55 C56 1.384(10)
C56 C57 1.362(10)
C56 H56 0.9500
C57 C58 1.347(11)
C57 H57 0.9500
C58 C59 1.378(11)
C58 H58 0.9500
C59 C60 1.389(10)
C59 H59 0.9500
C60 H60 0.9500
C61 C62 1.390(11)
C61 C66 1.402(10)
C62 C63 1.435(11)
C62 H62 0.9500
C63 C64 1.372(13)
C63 H63 0.9500
C64 C65 1.349(12)
C64 H64 0.9500
C65 C66 1.400(10)
C65 H65 0.9500
C66 H66 0.9500
C67 C68 1.394(8)
C67 C72 1.418(9)
C68 C69 1.392(11)
C68 H68 0.9500
C69 C70 1.397(11)
C69 H69 0.9500
C70 C71 1.372(9)
C70 H70 0.9500
C71 C72 1.369(9)
C71 H71 0.9500
C72 H72 0.9500
C73 C74 1.348(10)
C73 C78 1.394(9)
C74 C75 1.413(10)
C74 H74 0.9500
C75 C76 1.357(10)
C75 H75 0.9500
C76 C77 1.406(11)
C76 H76 0.9500
C77 C78 1.370(10)
C77 H77 0.9500
C78 H78 0.9500
C79 C84 1.347(10)
C79 C80 1.376(9)
C80 C81 1.383(10)
C80 H80 0.9500
C81 C82 1.386(12)
C81 H81 0.9500
C82 C83 1.398(11)
C82 H82 0.9500
C83 C84 1.411(10)
C83 H83 0.9500
C84 H84 0.9500
C85 C86 1.388(10)
C85 C90 1.433(9)
C86 C87 1.396(10)
C86 H86 0.9500
C87 C88 1.358(10)
C87 H87 0.9500
C88 C89 1.403(11)
C88 H88 0.9500
C89 C90 1.370(10)
C89 H89 0.9500
C90 H90 0.9500
C91 C96 1.379(10)
C91 C92 1.379(10)
C92 C93 1.359(11)
C92 H92 0.9500
C93 C94 1.370(12)
C93 H93 0.9500
C94 C95 1.385(11)
C94 H94 0.9500
C95 C96 1.376(11)
C95 H95 0.9500
C96 H96 0.9500
C97 C98 1.363(11)
C97 C102 1.390(9)
C98 C99 1.400(11)
C98 H98 0.9500
C99 C100 1.300(12)
C99 H99 0.9500
C100 C101 1.400(16)
C100 H100 0.9500
C101 C102 1.330(13)
C101 H101 0.9500
C102 H102 0.9500
C103 C104 1.3900
C103 C108 1.3900
C104 C105 1.3900
C104 H104 0.9500
C105 C106 1.3900
C105 H105 0.9500
C106 C107 1.3900
C106 H106 0.9500
C107 C108 1.3900
C107 H107 0.9500
C108 H108 0.9500
C109 C110 1.3900
C109 C114 1.3900
C110 C111 1.3900
C110 H110 0.9500
C111 C112 1.3900
C111 H111 0.9500
C112 C113 1.3900
C112 H112 0.9500
C113 C114 1.3900
C113 H113 0.9500
C114 H114 0.9500
C115 C116 1.533(8)
C115 H11A 0.9900
C115 H11B 0.9900
C116 C117 1.532(9)
C116 H11C 0.9900
C116 H11D 0.9900
C117 H11E 0.9900
C117 H11F 0.9900
C118 C119 1.551(9)
C118 H11G 0.9900
C118 H11H 0.9900
C119 C120 1.518(9)
C119 H11I 0.9900
C119 H11J 0.9900
C120 H12A 0.9900
C120 H12B 0.9900
C121 C122 1.517(9)
C121 H12C 0.9900
C121 H12D 0.9900
C122 C123 1.550(8)
C122 H12E 0.9900
C122 H12F 0.9900
C123 H12G 0.9900
C123 H12H 0.9900
Cl1 O7 1.357(7)
Cl1 O9 1.361(7)
Cl1 O10 1.397(6)
Cl1 O8 1.418(6)
Cl2 O11 1.342(6)
Cl2 O13 1.393(7)
Cl2 O14 1.399(5)
Cl2 O12 1.417(7)
Cl3A O15A 1.331(10)
Cl3A O16A 1.370(9)
Cl3A O17A 1.373(10)
Cl3A O18A 1.377(9)
Cl3B O17B 1.285(10)
Cl3B O16B 1.372(10)
Cl3B O15B 1.375(12)
Cl3B O18B 1.394(12)
O19 C1X 1.241(7)
C1X C1Y 1.420(10)
C1X C1Z 1.508(11)
C1Y H1U 0.9800
C1Y H1V 0.9800
C1Y H1W 0.9800
C1Z H1X 0.9800
C1Z H1Y 0.9800
C1Z H1Z 0.9800
O20 C2X 1.221(7)
C2X C2Y 1.471(11)
C2X C2Z 1.526(11)
C2Y H2U 0.9800
C2Y H2V 0.9800
C2Y H2W 0.9800
C2Z H2X 0.9800
C2Z H2Y 0.9800
C2Z H2Z 0.9800
O21 C3X 1.206(8)
C3X C3Y 1.497(12)
C3X C3Z 1.498(12)
C3Y H3U 0.9800
C3Y H3V 0.9800
C3Y H3W 0.9800
C3Z H3X 0.9800
C3Z H3Y 0.9800
C3Z H3Z 0.9800
